data_4314817
loop_
_publ_author_name
'Rachel S. Crees'
'Marcus L. Cole'
'Lyall R. Hanton'
'Christopher J. Sumby'

_publ_contact_author_address
;School of Chemistry & Physics
The University of Adelaide
Adelaide
SA 5005
Australia
;
_publ_contact_author_email christopher.sumby@adelaide.edu.au
_publ_contact_author_fax '+61 8 83034358'
_publ_contact_author_name 'Christopher Sumby'
_publ_contact_author_phone '+61 8 83037406'
_publ_section_title
;
 Synthesis of a Zinc(II) Imidazolium Dicarboxylate Ligand Metal-Organic
 Framework (MOF): a Potential Precursor to MOF-Tethered N-Heterocyclic
 Carbene Compounds
;
_journal_name_full 'Inorganic Chemistry'
_journal_page_first 1712
_journal_page_last 1719
_journal_paper_doi 10.1021/ic9021118
_journal_volume 49
_journal_year 2010
_chemical_formula_sum 'C17 H13 Cl N2 O8'
_chemical_formula_weight 408.74
_chemical_name_systematic
; 
 ? 
;
_space_group_IT_number 14
_symmetry_cell_setting monoclinic
_symmetry_space_group_name_Hall '-P 2ybc'
_symmetry_space_group_name_H-M 'P 1 21/c 1'
_atom_sites_solution_hydrogens geom
_atom_sites_solution_primary direct
_atom_sites_solution_secondary difmap
_audit_creation_method SHELXL-97
_cell_angle_alpha 90.00
_cell_angle_beta 111.00(3)
_cell_angle_gamma 90.00
_cell_formula_units_Z 4
_cell_length_a 9.5620(19)
_cell_length_b 10.638(2)
_cell_length_c 17.505(5)
_cell_measurement_temperature 173(2)
_cell_volume 1662.4(7)
_computing_data_collection Blu-Ice
_computing_molecular_graphics 'XSeed (Barbour, 2001)'
_computing_publication_material 'local program'
_computing_structure_refinement 'SHELXL-97 (Sheldrick, 1997)'
_computing_structure_solution 'SHELXS-97 (Sheldrick, 1990)'
_diffrn_ambient_temperature 150(2)
_diffrn_measured_fraction_theta_full 0.978
_diffrn_measured_fraction_theta_max 0.978
_diffrn_radiation_source 'Australian Synchrotron, Station PX2'
_diffrn_radiation_type synchrotron
_diffrn_radiation_wavelength 0.7107
_diffrn_reflns_av_R_equivalents 0.1020
_diffrn_reflns_av_sigmaI/netI 0.0616
_diffrn_reflns_limit_h_max 12
_diffrn_reflns_limit_h_min -12
_diffrn_reflns_limit_k_max 13
_diffrn_reflns_limit_k_min -13
_diffrn_reflns_limit_l_max 22
_diffrn_reflns_limit_l_min -22
_diffrn_reflns_number 22462
_diffrn_reflns_theta_full 27.07
_diffrn_reflns_theta_max 27.07
_diffrn_reflns_theta_min 2.28
_exptl_absorpt_coefficient_mu 0.284
_exptl_absorpt_correction_type multi-scan
_exptl_absorpt_process_details
;
Using multiple and symmetry-related data measurements via the program SADABS
See R.H. Blessing, Acta Cryst (1995), A51, 33-38 
;
_exptl_crystal_colour colourless
_exptl_crystal_density_diffrn 1.633
_exptl_crystal_density_method 'not measured'
_exptl_crystal_description block
_exptl_crystal_F_000 840
_exptl_crystal_size_max 0.19
_exptl_crystal_size_mid 0.17
_exptl_crystal_size_min 0.07
_refine_diff_density_max 0.753
_refine_diff_density_min -0.544
_refine_diff_density_rms 0.092
_refine_ls_extinction_method none
_refine_ls_goodness_of_fit_ref 1.039
_refine_ls_hydrogen_treatment constr
_refine_ls_matrix_type full
_refine_ls_number_parameters 253
_refine_ls_number_reflns 3575
_refine_ls_number_restraints 0
_refine_ls_restrained_S_all 1.039
_refine_ls_R_factor_all 0.0608
_refine_ls_R_factor_gt 0.0592
_refine_ls_shift/su_max 0.000
_refine_ls_shift/su_mean 0.000
_refine_ls_structure_factor_coef Fsqd
_refine_ls_weighting_details 'calc w=1/[\s^2^(Fo^2^)+(0.0866P)^2^+1.8964P] where P=(Fo^2^+2Fc^2^)/3'
_refine_ls_weighting_scheme calc
_refine_ls_wR_factor_gt 0.1581
_refine_ls_wR_factor_ref 0.1593
_reflns_number_gt 3377
_reflns_number_total 3575
_reflns_threshold_expression >2sigma(I)
_cod_data_source_file ic9021118_si_002_3.cif
_cod_data_source_block 5(ClO4)
_cod_original_cell_volume 1662.3(7)
_cod_database_code 4314817

loop_
_symmetry_equiv_pos_as_xyz
'x, y, z'
'-x, y+1/2, -z+1/2'
'-x, -y, -z'
'x, -y-1/2, z-1/2'

loop_
_atom_site_label
_atom_site_type_symbol
_atom_site_fract_x
_atom_site_fract_y
_atom_site_fract_z
_atom_site_U_iso_or_equiv
_atom_site_adp_type
_atom_site_occupancy
_atom_site_symmetry_multiplicity
_atom_site_calc_flag
_atom_site_refinement_flags
_atom_site_disorder_assembly
_atom_site_disorder_group
N1 N 0.14905(18) -0.36225(15) -0.29325(10) 0.0146(3) Uani 1 1 d . . .
C2 C 0.2548(2) -0.43474(19) -0.24185(11) 0.0157(4) Uani 1 1 d . . .
H2 H 0.2577 -0.5240 -0.2428 0.019 Uiso 1 1 calc R . .
N3 N 0.35593(18) -0.36069(15) -0.18888(10) 0.0152(3) Uani 1 1 d . . .
C4 C 0.3137(2) -0.23620(18) -0.20708(12) 0.0186(4) Uani 1 1 d . . .
H4 H 0.3662 -0.1641 -0.1792 0.022 Uiso 1 1 calc R . .
C5 C 0.1835(2) -0.23725(18) -0.27208(12) 0.0185(4) Uani 1 1 d . . .
H5 H 0.1264 -0.1660 -0.2982 0.022 Uiso 1 1 calc R . .
C11 C 0.0243(2) -0.40717(18) -0.36214(11) 0.0137(4) Uani 1 1 d . . .
C12 C -0.0281(2) -0.33202(18) -0.43120(12) 0.0185(4) Uani 1 1 d . . .
H12 H 0.0167 -0.2528 -0.4326 0.022 Uiso 1 1 calc R . .
C13 C -0.1477(2) -0.37452(19) -0.49855(12) 0.0184(4) Uani 1 1 d . . .
H13 H -0.1861 -0.3236 -0.5461 0.022 Uiso 1 1 calc R . .
C14 C -0.2112(2) -0.49143(19) -0.49638(11) 0.0168(4) Uani 1 1 d . . .
C15 C -0.1550(2) -0.56660(19) -0.42632(12) 0.0194(4) Uani 1 1 d . . .
H15 H -0.1976 -0.6470 -0.4253 0.023 Uiso 1 1 calc R . .
C16 C -0.0375(2) -0.52397(18) -0.35844(12) 0.0176(4) Uani 1 1 d . . .
H16 H 0.0000 -0.5738 -0.3103 0.021 Uiso 1 1 calc R . .
C17 C -0.3364(2) -0.5325(2) -0.57164(13) 0.0235(4) Uani 1 1 d . . .
O18 O -0.3865(2) -0.46860(18) -0.63237(11) 0.0397(5) Uani 1 1 d . . .
O19 O -0.3868(2) -0.64756(17) -0.56662(11) 0.0403(5) Uani 1 1 d . . .
H19 H -0.4570 -0.6651 -0.6105 0.048 Uiso 1 1 calc R . .
C21 C 0.4876(2) -0.40434(17) -0.12399(11) 0.0140(4) Uani 1 1 d . . .
C22 C 0.5333(2) -0.34239(19) -0.04938(12) 0.0172(4) Uani 1 1 d . . .
H22 H 0.4785 -0.2725 -0.0411 0.021 Uiso 1 1 calc R . .
C23 C 0.6611(2) -0.38467(18) 0.01318(12) 0.0174(4) Uani 1 1 d . . .
H23 H 0.6944 -0.3435 0.0648 0.021 Uiso 1 1 calc R . .
C24 C 0.7403(2) -0.48742(18) 0.00017(11) 0.0159(4) Uani 1 1 d . . .
C25 C 0.6916(2) -0.54863(19) -0.07531(12) 0.0186(4) Uani 1 1 d . . .
H25 H 0.7454 -0.6191 -0.0837 0.022 Uiso 1 1 calc R . .
C26 C 0.5645(2) -0.50667(19) -0.13810(12) 0.0175(4) Uani 1 1 d . . .
H26 H 0.5308 -0.5474 -0.1898 0.021 Uiso 1 1 calc R . .
C27 C 0.8782(2) -0.52858(19) 0.06860(12) 0.0197(4) Uani 1 1 d . . .
O28 O 0.9234(2) -0.48015(18) 0.13513(10) 0.0343(4) Uani 1 1 d . . .
O29 O 0.9500(2) -0.62354(17) 0.04894(10) 0.0364(5) Uani 1 1 d . . .
H29 H 1.0260 -0.6427 0.0896 0.044 Uiso 1 1 calc R . .
Cl30 Cl 0.26214(5) -0.81698(4) -0.24783(3) 0.01710(19) Uani 1 1 d . . .
O31 O 0.26011(19) -0.94653(16) -0.22929(12) 0.0324(4) Uani 1 1 d . . .
O32 O 0.20806(19) -0.79857(17) -0.33521(9) 0.0318(4) Uani 1 1 d . . .
O33 O 0.1746(3) -0.7447(2) -0.21381(13) 0.0516(6) Uani 1 1 d . . .
O34 O 0.4158(2) -0.77173(19) -0.21677(12) 0.0475(6) Uani 1 1 d . . .

loop_
_atom_site_aniso_label
_atom_site_aniso_U_11
_atom_site_aniso_U_22
_atom_site_aniso_U_33
_atom_site_aniso_U_23
_atom_site_aniso_U_13
_atom_site_aniso_U_12
N1 0.0151(8) 0.0127(8) 0.0136(7) 0.0006(6) 0.0024(6) 0.0011(6)
C2 0.0187(9) 0.0116(9) 0.0150(8) -0.0008(6) 0.0039(7) -0.0014(6)
N3 0.0141(7) 0.0119(7) 0.0169(8) 0.0000(6) 0.0025(6) 0.0009(6)
C4 0.0214(9) 0.0099(9) 0.0219(10) -0.0005(7) 0.0048(8) -0.0002(7)
C5 0.0205(9) 0.0125(9) 0.0209(9) 0.0002(7) 0.0056(8) 0.0004(7)
C11 0.0128(8) 0.0139(8) 0.0132(8) -0.0015(7) 0.0031(7) 0.0014(7)
C12 0.0215(9) 0.0130(8) 0.0192(9) 0.0035(7) 0.0051(8) -0.0004(7)
C13 0.0206(9) 0.0167(9) 0.0150(9) 0.0042(7) 0.0028(8) 0.0029(7)
C14 0.0164(9) 0.0179(9) 0.0145(9) 0.0010(7) 0.0036(7) 0.0026(7)
C15 0.0208(9) 0.0157(9) 0.0183(9) 0.0026(7) 0.0029(8) -0.0018(7)
C16 0.0199(9) 0.0164(9) 0.0142(9) 0.0036(7) 0.0035(7) -0.0003(7)
C17 0.0225(10) 0.0236(10) 0.0197(10) 0.0005(8) 0.0018(8) 0.0002(8)
O18 0.0405(10) 0.0365(10) 0.0245(8) 0.0083(7) -0.0098(7) -0.0094(8)
O19 0.0428(11) 0.0271(9) 0.0303(9) 0.0029(7) -0.0121(8) -0.0125(8)
C21 0.0131(8) 0.0128(8) 0.0148(8) 0.0001(7) 0.0033(7) -0.0022(7)
C22 0.0171(9) 0.0128(8) 0.0207(9) -0.0034(7) 0.0055(8) -0.0006(7)
C23 0.0192(9) 0.0156(9) 0.0153(9) -0.0054(7) 0.0035(7) -0.0039(7)
C24 0.0158(9) 0.0152(9) 0.0145(9) 0.0003(7) 0.0028(7) -0.0021(7)
C25 0.0198(9) 0.0155(9) 0.0178(9) -0.0020(7) 0.0036(8) 0.0033(7)
C26 0.0188(9) 0.0169(9) 0.0145(9) -0.0028(7) 0.0033(7) 0.0018(7)
C27 0.0201(9) 0.0177(9) 0.0181(9) 0.0001(7) 0.0031(8) -0.0019(7)
O28 0.0321(9) 0.0407(10) 0.0197(8) -0.0089(7) -0.0034(7) 0.0102(8)
O29 0.0336(9) 0.0371(10) 0.0245(8) -0.0079(7) -0.0065(7) 0.0182(8)
Cl30 0.0206(3) 0.0108(3) 0.0151(3) 0.00082(14) 0.0005(2) -0.00010(15)
O31 0.0340(9) 0.0148(8) 0.0479(10) 0.0092(7) 0.0138(8) -0.0001(6)
O32 0.0310(9) 0.0410(10) 0.0180(8) 0.0024(7) 0.0021(7) -0.0120(7)
O33 0.0778(16) 0.0417(11) 0.0454(12) 0.0054(9) 0.0343(12) 0.0284(11)
O34 0.0343(10) 0.0437(11) 0.0421(11) 0.0165(9) -0.0136(8) -0.0204(9)

loop_
_atom_type_symbol
_atom_type_description
_atom_type_scat_dispersion_real
_atom_type_scat_dispersion_imag
_atom_type_scat_source
C C 0.0033 0.0016 'International Tables Vol C Tables 4.2.6.8 and 6.1.1.4'
H H 0.0000 0.0000 'International Tables Vol C Tables 4.2.6.8 and 6.1.1.4'
Cl Cl 0.1484 0.1585 'International Tables Vol C Tables 4.2.6.8 and 6.1.1.4'
N N 0.0061 0.0033 'International Tables Vol C Tables 4.2.6.8 and 6.1.1.4'
O O 0.0106 0.0060 'International Tables Vol C Tables 4.2.6.8 and 6.1.1.4'

loop_
_geom_angle_atom_site_label_1
_geom_angle_atom_site_label_2
_geom_angle_atom_site_label_3
_geom_angle
_geom_angle_site_symmetry_1
_geom_angle_site_symmetry_3
_geom_angle_publ_flag
C2 N1 C5 108.92(16) . . ?
C2 N1 C11 125.03(17) . . ?
C5 N1 C11 125.97(16) . . ?
N3 C2 N1 108.30(18) . . ?
N3 C2 H2 125.9 . . ?
N1 C2 H2 125.9 . . ?
C2 N3 C4 109.02(16) . . ?
C2 N3 C21 124.82(16) . . ?
C4 N3 C21 126.15(16) . . ?
C5 C4 N3 106.83(16) . . ?
C5 C4 H4 126.6 . . ?
N3 C4 H4 126.6 . . ?
C4 C5 N1 106.93(16) . . ?
C4 C5 H5 126.5 . . ?
N1 C5 H5 126.5 . . ?
C12 C11 C16 122.05(18) . . ?
C12 C11 N1 118.14(17) . . ?
C16 C11 N1 119.79(17) . . ?
C11 C12 C13 118.86(18) . . ?
C11 C12 H12 120.6 . . ?
C13 C12 H12 120.6 . . ?
C14 C13 C12 120.12(18) . . ?
C14 C13 H13 119.9 . . ?
C12 C13 H13 119.9 . . ?
C13 C14 C15 120.05(18) . . ?
C13 C14 C17 117.21(18) . . ?
C15 C14 C17 122.72(19) . . ?
C16 C15 C14 120.16(18) . . ?
C16 C15 H15 119.9 . . ?
C14 C15 H15 119.9 . . ?
C15 C16 C11 118.74(17) . . ?
C15 C16 H16 120.6 . . ?
C11 C16 H16 120.6 . . ?
O18 C17 O19 122.5(2) . . ?
O18 C17 C14 123.5(2) . . ?
O19 C17 C14 113.93(18) . . ?
C17 O19 H19 109.5 . . ?
C26 C21 C22 122.27(18) . . ?
C26 C21 N3 118.92(17) . . ?
C22 C21 N3 118.81(17) . . ?
C21 C22 C23 118.63(18) . . ?
C21 C22 H22 120.7 . . ?
C23 C22 H22 120.7 . . ?
C22 C23 C24 120.01(18) . . ?
C22 C23 H23 120.0 . . ?
C24 C23 H23 120.0 . . ?
C23 C24 C25 120.28(18) . . ?
C23 C24 C27 118.28(17) . . ?
C25 C24 C27 121.44(18) . . ?
C26 C25 C24 120.03(18) . . ?
C26 C25 H25 120.0 . . ?
C24 C25 H25 120.0 . . ?
C21 C26 C25 118.79(17) . . ?
C21 C26 H26 120.6 . . ?
C25 C26 H26 120.6 . . ?
O28 C27 O29 122.33(19) . . ?
O28 C27 C24 123.9(2) . . ?
O29 C27 C24 113.76(17) . . ?
C27 O29 H29 109.5 . . ?
O33 Cl30 O31 111.91(12) . . ?
O33 Cl30 O32 109.35(12) . . ?
O31 Cl30 O32 110.23(11) . . ?
O33 Cl30 O34 109.47(15) . . ?
O31 Cl30 O34 109.33(11) . . ?
O32 Cl30 O34 106.38(11) . . ?

loop_
_geom_bond_atom_site_label_1
_geom_bond_atom_site_label_2
_geom_bond_distance
_geom_bond_site_symmetry_2
_geom_bond_publ_flag
N1 C2 1.332(2) . ?
N1 C5 1.388(2) . ?
N1 C11 1.440(2) . ?
C2 N3 1.331(3) . ?
C2 H2 0.9500 . ?
N3 C4 1.388(2) . ?
N3 C21 1.438(2) . ?
C4 C5 1.353(3) . ?
C4 H4 0.9500 . ?
C5 H5 0.9500 . ?
C11 C12 1.385(3) . ?
C11 C16 1.387(3) . ?
C12 C13 1.391(3) . ?
C12 H12 0.9500 . ?
C13 C14 1.390(3) . ?
C13 H13 0.9500 . ?
C14 C15 1.400(3) . ?
C14 C17 1.493(3) . ?
C15 C16 1.387(3) . ?
C15 H15 0.9500 . ?
C16 H16 0.9500 . ?
C17 O18 1.207(3) . ?
C17 O19 1.330(3) . ?
O19 H19 0.8400 . ?
C21 C26 1.384(3) . ?
C21 C22 1.386(3) . ?
C22 C23 1.391(3) . ?
C22 H22 0.9500 . ?
C23 C24 1.394(3) . ?
C23 H23 0.9500 . ?
C24 C25 1.395(3) . ?
C24 C27 1.495(3) . ?
C25 C26 1.388(3) . ?
C25 H25 0.9500 . ?
C26 H26 0.9500 . ?
C27 O28 1.203(3) . ?
C27 O29 1.334(3) . ?
O29 H29 0.8400 . ?
Cl30 O33 1.415(2) . ?
Cl30 O31 1.4176(17) . ?
Cl30 O32 1.4416(17) . ?
Cl30 O34 1.4542(19) . ?

loop_
_cod_related_entry_id
_cod_related_entry_database
_cod_related_entry_code
1 ChemSpider 30660961
